data_7156129
loop_
_publ_author_name
'Obydennov, D. L.'
'Khammatova, L. R.'
'Eltsov, O. S.'
'Sosnovskikh, V. Y.'

_publ_section_title
;
 A chemo- and regiocontrolled approach to bipyrazoles and pyridones via
 the reaction of ethyl 5-acyl-4-pyrone-2-carboxylates with hydrazines.
;
_journal_issue 10
_journal_name_full 'Organic &amp; biomolecular chemistry'
_journal_page_first 1692
_journal_page_last 1707
_journal_paper_doi 10.1039/c7ob02725g
_journal_volume 16
_journal_year 2018
_chemical_formula_sum 'C27 H22 N4 O2'
_chemical_formula_weight 434.49
_space_group_IT_number 7
_space_group_name_Hall 'P -2yc'
_space_group_name_H-M_alt 'P 1 c 1'
_symmetry_cell_setting monoclinic
_symmetry_space_group_name_Hall 'P -2yc'
_symmetry_space_group_name_H-M 'P 1 c 1'
_atom_sites_solution_hydrogens geom
_atom_sites_solution_primary direct
_atom_sites_solution_secondary difmap
_audit_creation_method SHELXL-97
_audit_update_record
;
2018-02-02 deposited with the CCDC.
2018-02-07 downloaded from the CCDC.
;
_cell_angle_alpha 90.00
_cell_angle_beta 93.24(4)
_cell_angle_gamma 90.00
_cell_formula_units_Z 4
_cell_length_a 8.521(5)
_cell_length_b 10.998(5)
_cell_length_c 23.489(10)
_cell_measurement_reflns_used 8310
_cell_measurement_temperature 295(2)
_cell_measurement_theta_max 65.2072
_cell_measurement_theta_min 3.7538
_cell_volume 2197.7(19)
_computing_cell_refinement
;
CrysAlis RED, Oxford Diffraction Ltd.,
Version 1.171.29.9 (release 23-03-2006 CrysAlis171 .NET)
(compiled Mar 23 2006,23:39:28)
;
_computing_data_collection
;
CrysAlis CCD, Oxford Diffraction Ltd.,
Version 1.171.29.9 (release 23-03-2006 CrysAlis171 .NET)
(compiled Mar 23 2006,23:39:28)
;
_computing_data_reduction
;
CrysAlis RED, Oxford Diffraction Ltd.,
Version 1.171.29.9 (release 23-03-2006 CrysAlis171 .NET)
(compiled Mar 23 2006,23:39:28)
;
_computing_molecular_graphics 'Bruker SHELXTL'
_computing_publication_material 'Bruker SHELXTL'
_computing_structure_refinement 'SHELXL-97 (Sheldrick, 1997)'
_computing_structure_solution 'SHELXS-97 (Sheldrick, 1990)'
_diffrn_ambient_temperature 293(2)
_diffrn_measured_fraction_theta_full 0.983
_diffrn_measured_fraction_theta_max 0.983
_diffrn_measurement_device_type 'Xcalibur 3'
_diffrn_measurement_method 'phi and omega scans'
_diffrn_radiation_monochromator graphite
_diffrn_radiation_source 'fine-focus sealed tube'
_diffrn_radiation_type CuK\a
_diffrn_radiation_wavelength 1.54184
_diffrn_reflns_av_R_equivalents 0.0425
_diffrn_reflns_av_sigmaI/netI 0.0294
_diffrn_reflns_limit_h_max 9
_diffrn_reflns_limit_h_min -10
_diffrn_reflns_limit_k_max 13
_diffrn_reflns_limit_k_min -10
_diffrn_reflns_limit_l_max 27
_diffrn_reflns_limit_l_min -24
_diffrn_reflns_number 18375
_diffrn_reflns_theta_full 66.59
_diffrn_reflns_theta_max 66.59
_diffrn_reflns_theta_min 3.77
_exptl_absorpt_coefficient_mu 0.681
_exptl_absorpt_correction_T_max 1.21647
_exptl_absorpt_correction_T_min 0.82866
_exptl_absorpt_correction_type multi-scan
_exptl_absorpt_process_details
;
CrysAlis RED, Oxford Diffraction Ltd.,
Version 1.171.29.9 (release 23-03-2006 CrysAlis171 .NET)
(compiled Mar 23 2006,23:39:28)
Empirical absorption correction using spherical harmonics,
 implemented in SCALE3 ABSPACK scaling algorithm.
;
_exptl_crystal_colour colorless
_exptl_crystal_density_diffrn 1.313
_exptl_crystal_density_method 'not measured'
_exptl_crystal_description prism
_exptl_crystal_F_000 912
_exptl_crystal_size_max 0.45
_exptl_crystal_size_mid 0.35
_exptl_crystal_size_min 0.25
_refine_diff_density_max 0.222
_refine_diff_density_min -0.178
_refine_diff_density_rms 0.044
_refine_ls_extinction_coef 0.0037(4)
_refine_ls_extinction_expression Fc^*^=kFc[1+0.001xFc^2^\l^3^/sin(2\q)]^-1/4^
_refine_ls_extinction_method SHELXL
_refine_ls_goodness_of_fit_ref 1.006
_refine_ls_hydrogen_treatment mixed
_refine_ls_matrix_type full
_refine_ls_number_parameters 614
_refine_ls_number_reflns 3813
_refine_ls_number_restraints 26
_refine_ls_restrained_S_all 1.006
_refine_ls_R_factor_all 0.0563
_refine_ls_R_factor_gt 0.0450
_refine_ls_shift/su_max 0.000
_refine_ls_shift/su_mean 0.000
_refine_ls_structure_factor_coef Fsqd
_refine_ls_weighting_details 'calc w=1/[\s^2^(Fo^2^)+(0.0985P)^2^+0.0000P] where P=(Fo^2^+2Fc^2^)/3'
_refine_ls_weighting_scheme calc
_refine_ls_wR_factor_gt 0.1162
_refine_ls_wR_factor_ref 0.1250
_reflns_number_gt 2943
_reflns_number_total 3813
_reflns_threshold_expression >2sigma(I)
_cod_data_source_file c7ob02725g2.cif
_cod_data_source_block dc
_cod_depositor_comments
;
The following automatic conversions were performed:

'_symmetry_cell_setting' value 'Monoclinic' changed to 'monoclinic'
according to
/home/data/users/saulius/crontab/automatic-downloads/rss-feeds/RSC/lib/dictionaries/cif_core.dic
dictionary named 'cif_core.dic' version 2.4.2 from 2011-04-26.

Automatic conversion script
Id: cif_fix_values 4973 2017-02-22 13:04:09Z antanas 

 Adding full bibliography for 7156128--7156130.cif.
;
_cod_original_cell_volume 2197.8(19)
_cod_original_sg_symbol_H-M Pc
_cod_database_code 7156129

loop_
_symmetry_equiv_pos_as_xyz
'x, y, z'
'x, -y, z+1/2'

loop_
_atom_site_label
_atom_site_type_symbol
_atom_site_fract_x
_atom_site_fract_y
_atom_site_fract_z
_atom_site_U_iso_or_equiv
_atom_site_adp_type
_atom_site_occupancy
_atom_site_symmetry_multiplicity
_atom_site_calc_flag
_atom_site_refinement_flags
_atom_site_disorder_assembly
_atom_site_disorder_group
N1A N 0.6570(6) 0.9545(4) 0.2068(2) 0.0436(11) Uani 1 1 d . A .
O1A O 0.9063(9) 0.6620(6) 0.3019(3) 0.099(2) Uani 1 1 d . . .
N2A N 0.6991(6) 0.8402(5) 0.1992(2) 0.0500(13) Uani 1 1 d . A .
O2A O 0.8196(5) 0.6135(4) 0.2162(2) 0.0624(11) Uani 1 1 d . . .
N3A N 0.5542(6) 1.2875(5) 0.3054(2) 0.0479(13) Uani 1 1 d . A .
C3A C 0.7637(7) 0.8042(5) 0.2484(3) 0.0466(15) Uani 1 1 d . . .
N4A N 0.7050(6) 1.2942(5) 0.3256(2) 0.0585(15) Uani 1 1 d . A .
C4A C 0.7620(7) 0.8990(6) 0.2891(3) 0.0509(15) Uani 1 1 d . A .
H4AA H 0.8007 0.8964 0.3269 0.061 Uiso 1 1 calc R . .
C5A C 0.6915(6) 0.9951(6) 0.2610(2) 0.0433(14) Uani 1 1 d . . .
C6A C 0.8341(9) 0.6831(6) 0.2588(3) 0.0638(19) Uani 1 1 d . A .
C7B C 0.7881(19) 0.4657(13) 0.2204(7) 0.055(3) Uani 0.25 1 d PU A 1
H7BA H 0.7851 0.4362 0.2593 0.066 Uiso 0.25 1 calc PR A 1
H7BB H 0.6965 0.4384 0.1975 0.066 Uiso 0.25 1 calc PR A 1
C7A C 0.8948(10) 0.4987(7) 0.2240(4) 0.0501(18) Uani 0.75 1 d PU A 2
H7AA H 0.8786 0.4674 0.2618 0.060 Uiso 0.75 1 calc PR A 2
H7AB H 1.0069 0.5066 0.2197 0.060 Uiso 0.75 1 calc PR A 2
C8B C 0.936(2) 0.4408(18) 0.1946(7) 0.065(4) Uani 0.25 1 d PU A 1
H8BA H 0.9502 0.3545 0.1915 0.098 Uiso 0.25 1 calc PR A 1
H8BB H 1.0212 0.4748 0.2179 0.098 Uiso 0.25 1 calc PR A 1
H8BC H 0.9342 0.4768 0.1573 0.098 Uiso 0.25 1 calc PR A 1
C8A C 0.8248(12) 0.4160(8) 0.1803(5) 0.071(2) Uani 0.75 1 d PU A 2
H8AA H 0.8729 0.3373 0.1844 0.107 Uiso 0.75 1 calc PR A 2
H8AB H 0.8420 0.4478 0.1431 0.107 Uiso 0.75 1 calc PR A 2
H8AC H 0.7140 0.4090 0.1849 0.107 Uiso 0.75 1 calc PR A 2
C9A C 0.5918(7) 1.0235(6) 0.1598(3) 0.0463(15) Uani 1 1 d . . .
C10A C 0.4645(8) 0.9777(7) 0.1287(3) 0.0578(17) Uani 1 1 d . A .
H10A H 0.4221 0.9033 0.1388 0.069 Uiso 1 1 calc R . .
C11B C 0.4007(10) 1.0385(8) 0.0843(3) 0.078(2) Uani 1 1 d . . .
H11A H 0.3141 1.0075 0.0632 0.094 Uiso 1 1 calc R A .
C12A C 0.4696(12) 1.1552(7) 0.0693(3) 0.077(2) Uani 1 1 d . A .
H12A H 0.4297 1.1984 0.0377 0.092 Uiso 1 1 calc R . .
C13A C 0.5914(11) 1.1990(7) 0.1018(4) 0.072(2) Uani 1 1 d . . .
H13A H 0.6331 1.2749 0.0939 0.086 Uiso 1 1 calc R A .
C14A C 0.6547(9) 1.1311(7) 0.1471(3) 0.0573(17) Uani 1 1 d . A .
H14A H 0.7413 1.1603 0.1688 0.069 Uiso 1 1 calc R . .
C15A C 0.7663(8) 1.1903(6) 0.3114(3) 0.0577(17) Uani 1 1 d . . .
H15A H 0.8706 1.1696 0.3201 0.069 Uiso 1 1 calc R A .
C16A C 0.6606(7) 1.1141(6) 0.2820(3) 0.0479(15) Uani 1 1 d . A .
C17A C 0.5208(7) 1.1797(5) 0.2789(3) 0.0423(13) Uani 1 1 d . . .
C18A C 0.3700(7) 1.1406(6) 0.2535(3) 0.0445(14) Uani 1 1 d . A .
C19A C 0.3039(8) 1.0367(7) 0.2728(3) 0.0566(17) Uani 1 1 d . . .
H19A H 0.3555 0.9937 0.3024 0.068 Uiso 1 1 calc R A .
C20A C 0.1619(9) 0.9936(9) 0.2495(4) 0.076(2) Uani 1 1 d . A .
H20B H 0.1176 0.9229 0.2633 0.091 Uiso 1 1 calc R . .
C21A C 0.0891(8) 1.0567(10) 0.2062(4) 0.086(3) Uani 1 1 d . . .
H21A H -0.0064 1.0291 0.1899 0.103 Uiso 1 1 calc R A .
C22A C 0.1551(10) 1.1611(9) 0.1862(4) 0.073(2) Uani 1 1 d . A .
H22A H 0.1042 1.2025 0.1559 0.088 Uiso 1 1 calc R . .
C23A C 0.2936(8) 1.2054(7) 0.2097(3) 0.0540(17) Uani 1 1 d . . .
H23A H 0.3358 1.2775 0.1966 0.065 Uiso 1 1 calc R A .
C24A C 0.4566(8) 1.3899(6) 0.3137(3) 0.0512(16) Uani 1 1 d . . .
C25A C 0.3004(8) 1.3759(7) 0.3221(3) 0.0588(18) Uani 1 1 d . A .
H25A H 0.2562 1.2987 0.3232 0.071 Uiso 1 1 calc R . .
C26A C 0.2084(10) 1.4785(8) 0.3289(3) 0.068(2) Uani 1 1 d . . .
H26A H 0.1014 1.4704 0.3339 0.082 Uiso 1 1 calc R A .
C27A C 0.2759(11) 1.5920(7) 0.3283(3) 0.075(2) Uani 1 1 d . A .
H27A H 0.2136 1.6607 0.3318 0.090 Uiso 1 1 calc R . .
C28A C 0.4294(12) 1.6045(7) 0.3226(4) 0.078(2) Uani 1 1 d . . .
H28B H 0.4745 1.6815 0.3233 0.093 Uiso 1 1 calc R A .
C29A C 0.5226(10) 1.5022(7) 0.3157(3) 0.064(2) Uani 1 1 d . A .
H29A H 0.6302 1.5108 0.3124 0.077 Uiso 1 1 calc R . .
N1 N 0.0973(6) 0.4556(4) 0.0370(2) 0.0470(12) Uani 1 1 d . . .
O1 O -0.1451(9) 0.1569(5) -0.0592(2) 0.0910(19) Uani 1 1 d . . .
N2 N 0.0533(6) 0.3384(5) 0.0459(2) 0.0507(13) Uani 1 1 d . . .
O2 O -0.0524(7) 0.1096(4) 0.0289(2) 0.0913(19) Uani 1 1 d . . .
N3 N 0.1991(7) 0.7856(5) -0.0616(2) 0.0518(14) Uani 1 1 d . . .
C3 C -0.0122(8) 0.3074(6) -0.0051(3) 0.0543(17) Uani 1 1 d . . .
N4 N 0.0476(6) 0.7913(5) -0.0825(3) 0.0660(18) Uani 1 1 d . . .
C4 C -0.0098(7) 0.3970(6) -0.0444(3) 0.0492(15) Uani 1 1 d . . .
H4A H -0.0487 0.3937 -0.0822 0.059 Uiso 1 1 calc R . .
C5 C 0.0607(7) 0.4920(6) -0.0175(3) 0.0449(14) Uani 1 1 d . . .
C6 C -0.0817(7) 0.1892(7) -0.0146(3) 0.0563(17) Uani 1 1 d . . .
C7 C -0.1434(11) -0.0052(7) 0.0225(4) 0.082(2) Uani 1 1 d . . .
H7A H -0.2527 0.0088 0.0300 0.098 Uiso 1 1 calc R . .
H7B H -0.1384 -0.0366 -0.0160 0.098 Uiso 1 1 calc R . .
C8 C -0.0763(14) -0.0873(8) 0.0616(5) 0.115(4) Uani 1 1 d . . .
H8A H -0.1324 -0.1629 0.0588 0.173 Uiso 1 1 calc R . .
H8B H -0.0817 -0.0551 0.0994 0.173 Uiso 1 1 calc R . .
H8C H 0.0316 -0.1006 0.0536 0.173 Uiso 1 1 calc R . .
C9 C 0.1637(7) 0.5216(6) 0.0841(3) 0.0465(15) Uani 1 1 d . . .
C10 C 0.2872(9) 0.4754(7) 0.1159(3) 0.0629(19) Uani 1 1 d . . .
H10B H 0.3306 0.4005 0.1073 0.076 Uiso 1 1 calc R . .
C11 C 0.3472(11) 0.5445(8) 0.1621(3) 0.074(2) Uani 1 1 d . . .
H11C H 0.4312 0.5136 0.1846 0.089 Uiso 1 1 calc R . .
C12 C 0.2921(11) 0.6474(9) 0.1746(3) 0.076(2) Uani 1 1 d . . .
H12B H 0.3395 0.6917 0.2045 0.091 Uiso 1 1 calc R . .
C13 C 0.1643(12) 0.6939(7) 0.1447(3) 0.073(2) Uani 1 1 d . . .
H13 H 0.1222 0.7679 0.1554 0.088 Uiso 1 1 calc R . .
C14 C 0.0979(9) 0.6323(7) 0.0989(3) 0.0596(18) Uani 1 1 d . . .
H14B H 0.0108 0.6635 0.0782 0.072 Uiso 1 1 calc R . .
C15 C -0.0144(8) 0.6881(6) -0.0685(3) 0.0583(18) Uani 1 1 d . . .
H15B H -0.1181 0.6660 -0.0777 0.070 Uiso 1 1 calc R . .
C16 C 0.0937(7) 0.6154(5) -0.0381(3) 0.0449(14) Uani 1 1 d . . .
C17 C 0.2286(7) 0.6786(6) -0.0348(3) 0.0436(13) Uani 1 1 d . . .
C18 C 0.3831(7) 0.6407(6) -0.0096(3) 0.0442(13) Uani 1 1 d . . .
C19 C 0.4479(8) 0.5336(7) -0.0298(3) 0.0573(17) Uani 1 1 d . . .
H19B H 0.3960 0.4907 -0.0593 0.069 Uiso 1 1 calc R . .
C20 C 0.5853(10) 0.4928(9) -0.0065(4) 0.076(2) Uani 1 1 d . . .
H20A H 0.6286 0.4220 -0.0206 0.092 Uiso 1 1 calc R . .
C21 C 0.6631(9) 0.5534(8) 0.0378(4) 0.076(2) Uani 1 1 d . . .
H21B H 0.7585 0.5241 0.0533 0.091 Uiso 1 1 calc R . .
C22 C 0.5997(9) 0.6566(8) 0.0587(3) 0.070(2) Uani 1 1 d . . .
H22B H 0.6507 0.6974 0.0891 0.084 Uiso 1 1 calc R . .
C23 C 0.4595(8) 0.7004(7) 0.0346(3) 0.0568(18) Uani 1 1 d . . .
H23B H 0.4167 0.7714 0.0487 0.068 Uiso 1 1 calc R . .
C24 C 0.2963(8) 0.8877(6) -0.0705(3) 0.0513(16) Uani 1 1 d . . .
C25 C 0.2270(10) 1.0020(7) -0.0715(3) 0.067(2) Uani 1 1 d . . .
H25B H 0.1201 1.0102 -0.0663 0.080 Uiso 1 1 calc R . .
C26 C 0.3170(11) 1.1021(7) -0.0800(3) 0.075(2) Uani 1 1 d . . .
H26B H 0.2705 1.1786 -0.0816 0.090 Uiso 1 1 calc R . .
C27 C 0.4763(11) 1.0910(8) -0.0863(3) 0.077(2) Uani 1 1 d . . .
H27B H 0.5377 1.1596 -0.0915 0.092 Uiso 1 1 calc R . .
C28 C 0.5423(10) 0.9786(8) -0.0848(3) 0.068(2) Uani 1 1 d . . .
H28A H 0.6499 0.9712 -0.0887 0.081 Uiso 1 1 calc R . .
C29 C 0.4552(8) 0.8761(7) -0.0775(3) 0.0551(17) Uani 1 1 d . . .
H29B H 0.5023 0.7998 -0.0773 0.066 Uiso 1 1 calc R . .

loop_
_atom_site_aniso_label
_atom_site_aniso_U_11
_atom_site_aniso_U_22
_atom_site_aniso_U_33
_atom_site_aniso_U_23
_atom_site_aniso_U_13
_atom_site_aniso_U_12
N1A 0.051(3) 0.036(3) 0.043(3) 0.000(2) -0.007(2) 0.005(2)
O1A 0.130(5) 0.077(4) 0.085(4) -0.011(3) -0.037(4) 0.060(4)
N2A 0.060(3) 0.039(3) 0.051(3) -0.003(2) 0.002(2) 0.005(2)
O2A 0.0657(19) 0.046(2) 0.073(3) -0.003(2) -0.0140(18) 0.0061(17)
N3A 0.050(3) 0.042(3) 0.051(3) -0.009(2) -0.011(2) 0.007(2)
C3A 0.051(3) 0.035(3) 0.053(4) -0.006(3) -0.001(3) 0.008(3)
N4A 0.062(3) 0.048(3) 0.064(3) -0.016(3) -0.008(3) 0.003(3)
C4A 0.050(3) 0.047(4) 0.054(4) -0.004(3) -0.008(3) 0.004(3)
C5A 0.042(3) 0.041(3) 0.045(3) 0.000(3) -0.010(2) 0.003(3)
C6A 0.092(5) 0.041(3) 0.059(4) 0.003(3) 0.012(4) 0.021(3)
C7B 0.053(7) 0.042(6) 0.071(7) -0.010(5) 0.016(6) -0.006(5)
C7A 0.051(4) 0.036(3) 0.062(4) 0.001(3) 0.003(3) 0.009(3)
C8B 0.060(7) 0.075(8) 0.061(7) -0.012(7) 0.009(6) -0.010(7)
C8A 0.084(5) 0.041(4) 0.087(6) -0.011(4) 0.002(4) 0.014(4)
C9A 0.058(4) 0.039(3) 0.040(3) 0.002(3) -0.004(3) 0.009(3)
C10A 0.065(4) 0.054(4) 0.052(4) -0.009(3) -0.012(3) -0.006(3)
C11B 0.084(5) 0.088(6) 0.058(4) -0.017(4) -0.024(4) 0.010(4)
C12A 0.120(7) 0.060(4) 0.048(4) 0.002(3) -0.013(4) 0.022(4)
C13A 0.097(6) 0.048(4) 0.069(5) 0.010(3) -0.003(4) 0.013(4)
C14A 0.068(4) 0.049(4) 0.054(4) 0.002(3) -0.008(3) 0.005(3)
C15A 0.058(4) 0.051(4) 0.062(4) -0.008(3) -0.019(3) 0.002(3)
C16A 0.045(3) 0.046(4) 0.051(4) -0.002(3) -0.015(3) 0.006(3)
C17A 0.048(3) 0.040(3) 0.038(3) -0.002(3) -0.006(2) 0.005(3)
C18A 0.038(3) 0.050(4) 0.044(3) -0.006(3) -0.008(2) 0.007(3)
C19A 0.051(4) 0.062(4) 0.055(4) -0.001(3) -0.006(3) -0.012(3)
C20A 0.055(4) 0.078(5) 0.093(6) -0.007(5) -0.006(4) -0.012(4)
C21A 0.044(4) 0.137(8) 0.075(5) -0.029(5) -0.021(4) 0.009(4)
C22A 0.056(4) 0.099(6) 0.063(5) -0.012(5) -0.017(3) 0.019(5)
C23A 0.059(4) 0.060(4) 0.041(3) -0.004(3) -0.011(3) 0.011(3)
C24A 0.069(4) 0.042(4) 0.041(3) -0.007(3) -0.007(3) 0.008(3)
C25A 0.071(4) 0.058(4) 0.046(4) -0.008(3) -0.006(3) 0.014(4)
C26A 0.073(5) 0.082(6) 0.048(4) -0.010(4) -0.006(3) 0.028(4)
C27A 0.119(7) 0.051(4) 0.056(4) -0.003(3) 0.003(4) 0.039(5)
C28A 0.117(7) 0.047(4) 0.069(5) -0.017(4) 0.003(5) 0.006(4)
C29A 0.084(5) 0.051(4) 0.058(4) -0.014(3) -0.003(4) 0.006(4)
N1 0.052(3) 0.031(2) 0.056(3) 0.005(2) -0.004(2) -0.005(2)
O1 0.132(5) 0.073(4) 0.067(3) -0.011(3) -0.003(3) -0.044(3)
N2 0.060(3) 0.033(3) 0.059(3) 0.003(2) -0.005(2) -0.009(2)
O2 0.162(5) 0.043(2) 0.069(3) 0.000(2) 0.007(3) -0.047(3)
N3 0.058(3) 0.044(3) 0.051(3) 0.008(2) -0.014(3) -0.005(2)
C3 0.052(4) 0.051(4) 0.059(4) -0.013(3) 0.001(3) -0.006(3)
N4 0.053(3) 0.053(3) 0.088(4) 0.016(3) -0.035(3) -0.001(3)
C4 0.049(3) 0.051(4) 0.046(3) -0.001(3) -0.006(3) -0.014(3)
C5 0.043(3) 0.038(3) 0.053(4) 0.008(3) -0.003(3) -0.001(3)
C6 0.050(3) 0.053(4) 0.065(4) 0.002(3) -0.005(3) -0.010(3)
C7 0.088(5) 0.043(4) 0.114(6) 0.010(4) -0.003(5) -0.017(4)
C8 0.144(8) 0.065(5) 0.131(8) 0.030(5) -0.037(6) -0.019(5)
C9 0.052(3) 0.041(3) 0.046(3) 0.007(3) -0.002(3) -0.007(3)
C10 0.077(5) 0.054(4) 0.056(4) 0.005(3) -0.015(3) -0.007(4)
C11 0.095(5) 0.069(5) 0.054(4) 0.006(4) -0.026(4) -0.017(4)
C12 0.100(6) 0.079(5) 0.047(4) 0.003(4) -0.015(4) -0.030(5)
C13 0.113(7) 0.051(4) 0.057(4) -0.011(3) 0.012(4) -0.007(4)
C14 0.070(4) 0.044(4) 0.064(4) -0.007(3) -0.002(3) 0.000(3)
C15 0.045(3) 0.048(4) 0.079(5) 0.013(3) -0.020(3) -0.005(3)
C16 0.054(3) 0.037(3) 0.043(3) 0.007(2) -0.006(2) -0.002(3)
C17 0.049(3) 0.039(3) 0.042(3) 0.004(3) -0.008(2) 0.001(3)
C18 0.051(3) 0.041(3) 0.039(3) 0.008(3) -0.003(2) -0.004(3)
C19 0.057(4) 0.057(4) 0.058(4) -0.003(3) -0.001(3) -0.001(3)
C20 0.064(4) 0.088(6) 0.077(5) 0.005(5) 0.004(4) 0.025(4)
C21 0.049(4) 0.085(5) 0.092(6) 0.022(5) -0.002(4) 0.011(4)
C22 0.056(4) 0.096(6) 0.054(4) 0.016(4) -0.021(3) -0.027(4)
C23 0.057(4) 0.057(4) 0.055(4) 0.001(3) -0.008(3) -0.013(3)
C24 0.066(4) 0.046(4) 0.041(3) 0.004(3) -0.006(3) -0.014(3)
C25 0.089(5) 0.042(4) 0.070(5) 0.003(4) 0.008(4) -0.006(4)
C26 0.113(6) 0.048(4) 0.064(4) -0.004(3) 0.000(4) -0.023(4)
C27 0.105(6) 0.068(5) 0.055(5) 0.013(4) -0.012(4) -0.036(5)
C28 0.081(5) 0.077(5) 0.044(4) 0.007(4) -0.005(3) -0.029(4)
C29 0.068(4) 0.057(4) 0.040(3) 0.004(3) -0.008(3) -0.018(3)

loop_
_atom_type_symbol
_atom_type_description
_atom_type_scat_dispersion_real
_atom_type_scat_dispersion_imag
_atom_type_scat_source
C C 0.0181 0.0000 'International Tables Vol C Tables 4.2.6.8 and 6.1.1.4'
H H 0.0000 0.0000 'International Tables Vol C Tables 4.2.6.8 and 6.1.1.4'
N N 0.0311 0.0000 'International Tables Vol C Tables 4.2.6.8 and 6.1.1.4'
O O 0.0492 0.0000 'International Tables Vol C Tables 4.2.6.8 and 6.1.1.4'

loop_
_geom_angle_atom_site_label_1
_geom_angle_atom_site_label_2
_geom_angle_atom_site_label_3
_geom_angle
N2A N1A C5A 112.9(5)
N2A N1A C9A 119.9(5)
C5A N1A C9A 127.1(5)
C3A N2A N1A 105.8(5)
C6A O2A C7A 114.4(6)
C6A O2A C7B 123.9(7)
C7A O2A C7B 36.1(7)
N4A N3A C17A 112.3(5)
N4A N3A C24A 117.6(5)
C17A N3A C24A 130.1(6)
N2A C3A C4A 110.6(5)
N2A C3A C6A 124.4(6)
C4A C3A C6A 124.9(6)
C15A N4A N3A 104.4(5)
C5A C4A C3A 105.3(6)
C5A C4A H4AA 127.3
C3A C4A H4AA 127.3
N1A C5A C4A 105.3(5)
N1A C5A C16A 125.9(5)
C4A C5A C16A 128.8(5)
O1A C6A O2A 125.8(7)
O1A C6A C3A 120.6(7)
O2A C6A C3A 113.3(6)
C8B C7B O2A 90.7(12)
C8B C7B H7BA 113.5
O2A C7B H7BA 113.5
C8B C7B H7BB 113.5
O2A C7B H7BB 113.5
H7BA C7B H7BB 110.8
O2A C7A C8A 107.3(6)
O2A C7A H7AA 110.3
C8A C7A H7AA 110.3
O2A C7A H7AB 110.3
C8A C7A H7AB 110.3
H7AA C7A H7AB 108.5
C7B C8B H8BA 109.5
C7B C8B H8BB 109.5
H8BA C8B H8BB 109.5
C7B C8B H8BC 109.5
H8BA C8B H8BC 109.5
H8BB C8B H8BC 109.5
C7A C8A H8AA 109.5
C7A C8A H8AB 109.5
H8AA C8A H8AB 109.5
C7A C8A H8AC 109.5
H8AA C8A H8AC 109.5
H8AB C8A H8AC 109.5
C14A C9A C10A 121.5(6)
C14A C9A N1A 119.9(6)
C10A C9A N1A 118.6(6)
C11B C10A C9A 120.6(7)
C11B C10A H10A 119.7
C9A C10A H10A 119.7
C10A C11B C12A 118.6(7)
C10A C11B H11A 120.7
C12A C11B H11A 120.7
C13A C12A C11B 119.1(7)
C13A C12A H12A 120.4
C11B C12A H12A 120.4
C12A C13A C14A 119.9(8)
C12A C13A H13A 120.1
C14A C13A H13A 120.1
C9A C14A C13A 120.3(7)
C9A C14A H14A 119.9
C13A C14A H14A 119.9
N4A C15A C16A 113.5(6)
N4A C15A H15A 123.3
C16A C15A H15A 123.3
C15A C16A C17A 104.1(6)
C15A C16A C5A 126.8(6)
C17A C16A C5A 129.1(5)
N3A C17A C16A 105.7(5)
N3A C17A C18A 127.1(6)
C16A C17A C18A 127.2(6)
C19A C18A C23A 119.6(6)
C19A C18A C17A 119.0(6)
C23A C18A C17A 121.4(6)
C18A C19A C20A 121.7(7)
C18A C19A H19A 119.2
C20A C19A H19A 119.2
C21A C20A C19A 118.4(9)
C21A C20A H20B 120.8
C19A C20A H20B 120.8
C20A C21A C22A 120.5(7)
C20A C21A H21A 119.7
C22A C21A H21A 119.7
C23A C22A C21A 121.4(8)
C23A C22A H22A 119.3
C21A C22A H22A 119.3
C22A C23A C18A 118.5(8)
C22A C23A H23A 120.8
C18A C23A H23A 120.8
C29A C24A C25A 120.2(7)
C29A C24A N3A 118.8(7)
C25A C24A N3A 121.0(6)
C24A C25A C26A 119.1(7)
C24A C25A H25A 120.4
C26A C25A H25A 120.4
C27A C26A C25A 119.9(8)
C27A C26A H26A 120.1
C25A C26A H26A 120.1
C28A C27A C26A 120.6(7)
C28A C27A H27A 119.7
C26A C27A H27A 119.7
C27A C28A C29A 120.0(8)
C27A C28A H28B 120.0
C29A C28A H28B 120.0
C24A C29A C28A 120.1(8)
C24A C29A H29A 119.9
C28A C29A H29A 119.9
C5 N1 N2 111.9(5)
C5 N1 C9 130.1(5)
N2 N1 C9 117.9(5)
C3 N2 N1 102.0(6)
C6 O2 C7 113.5(6)
C17 N3 N4 110.9(6)
C17 N3 C24 131.5(6)
N4 N3 C24 117.5(6)
N2 C3 C4 113.9(6)
N2 C3 C6 121.1(7)
C4 C3 C6 125.0(6)
C15 N4 N3 105.0(5)
C5 C4 C3 105.6(6)
C5 C4 H4A 127.2
C3 C4 H4A 127.2
C4 C5 N1 106.6(5)
C4 C5 C16 130.4(6)
N1 C5 C16 122.9(5)
O1 C6 O2 121.3(7)
O1 C6 C3 124.1(7)
O2 C6 C3 114.1(6)
C8 C7 O2 107.0(7)
C8 C7 H7A 110.3
O2 C7 H7A 110.3
C8 C7 H7B 110.3
O2 C7 H7B 110.3
H7A C7 H7B 108.6
C7 C8 H8A 109.5
C7 C8 H8B 109.5
H8A C8 H8B 109.5
C7 C8 H8C 109.5
H8A C8 H8C 109.5
H8B C8 H8C 109.5
C10 C9 C14 120.0(6)
C10 C9 N1 120.2(6)
C14 C9 N1 119.7(6)
C9 C10 C11 117.6(8)
C9 C10 H10B 121.2
C11 C10 H10B 121.2
C12 C11 C10 122.8(8)
C12 C11 H11C 118.6
C10 C11 H11C 118.6
C11 C12 C13 120.9(8)
C11 C12 H12B 119.6
C13 C12 H12B 119.6
C12 C13 C14 120.2(8)
C12 C13 H13 119.9
C14 C13 H13 119.9
C13 C14 C9 118.4(7)
C13 C14 H14B 120.8
C9 C14 H14B 120.8
N4 C15 C16 111.5(6)
N4 C15 H15B 124.3
C16 C15 H15B 124.3
C17 C16 C15 105.8(6)
C17 C16 C5 129.6(6)
C15 C16 C5 124.5(6)
C16 C17 N3 106.7(5)
C16 C17 C18 128.3(6)
N3 C17 C18 124.9(6)
C23 C18 C19 119.0(7)
C23 C18 C17 123.2(7)
C19 C18 C17 117.6(6)
C20 C19 C18 119.8(7)
C20 C19 H19B 120.1
C18 C19 H19B 120.1
C19 C20 C21 121.2(8)
C19 C20 H20A 119.4
C21 C20 H20A 119.4
C22 C21 C20 119.6(7)
C22 C21 H21B 120.2
C20 C21 H21B 120.2
C21 C22 C23 119.8(7)
C21 C22 H22B 120.1
C23 C22 H22B 120.1
C18 C23 C22 120.6(8)
C18 C23 H23B 119.7
C22 C23 H23B 119.7
C29 C24 C25 120.1(6)
C29 C24 N3 122.0(6)
C25 C24 N3 117.9(7)
C26 C25 C24 119.5(8)
C26 C25 H25B 120.3
C24 C25 H25B 120.3
C25 C26 C27 120.7(9)
C25 C26 H26B 119.7
C27 C26 H26B 119.7
C28 C27 C26 119.1(8)
C28 C27 H27B 120.5
C26 C27 H27B 120.5
C27 C28 C29 121.8(8)
C27 C28 H28A 119.1
C29 C28 H28A 119.1
C28 C29 C24 118.9(7)
C28 C29 H29B 120.6
C24 C29 H29B 120.6

loop_
_geom_bond_atom_site_label_1
_geom_bond_atom_site_label_2
_geom_bond_distance
N1A N2A 1.322(7)
N1A C5A 1.366(8)
N1A C9A 1.426(7)
O1A C6A 1.177(9)
N2A C3A 1.313(8)
O2A C6A 1.262(9)
O2A C7A 1.423(8)
O2A C7B 1.652(15)
N3A N4A 1.346(7)
N3A C17A 1.362(8)
N3A C24A 1.420(8)
C3A C4A 1.415(9)
C3A C6A 1.475(9)
N4A C15A 1.308(9)
C4A C5A 1.367(9)
C4A H4AA 0.9300
C5A C16A 1.429(9)
C7B C8B 1.46(2)
C7B H7BA 0.9700
C7B H7BB 0.9700
C7A C8A 1.471(13)
C7A H7AA 0.9700
C7A H7AB 0.9700
C8B H8BA 0.9600
C8B H8BB 0.9600
C8B H8BC 0.9600
C8A H8AA 0.9600
C8A H8AB 0.9600
C8A H8AC 0.9600
C9A C14A 1.340(10)
C9A C10A 1.368(9)
C10A C11B 1.331(10)
C10A H10A 0.9300
C11B C12A 1.463(12)
C11B H11A 0.9300
C12A C13A 1.343(12)
C12A H12A 0.9300
C13A C14A 1.384(11)
C13A H13A 0.9300
C14A H14A 0.9300
C15A C16A 1.385(9)
C15A H15A 0.9300
C16A C17A 1.391(9)
C17A C18A 1.451(8)
C18A C19A 1.363(10)
C18A C23A 1.384(9)
C19A C20A 1.384(9)
C19A H19A 0.9300
C20A C21A 1.353(12)
C20A H20B 0.9300
C21A C22A 1.374(14)
C21A H21A 0.9300
C22A C23A 1.365(11)
C22A H22A 0.9300
C23A H23A 0.9300
C24A C29A 1.357(10)
C24A C25A 1.365(10)
C25A C26A 1.388(10)
C25A H25A 0.9300
C26A C27A 1.375(12)
C26A H26A 0.9300
C27A C28A 1.329(13)
C27A H27A 0.9300
C28A C29A 1.392(11)
C28A H28B 0.9300
C29A H29A 0.9300
N1 C5 1.361(8)
N1 N2 1.362(7)
N1 C9 1.413(8)
O1 C6 1.205(9)
N2 C3 1.337(9)
O2 C6 1.358(9)
O2 C7 1.485(8)
N3 C17 1.352(8)
N3 N4 1.356(7)
N3 C24 1.417(9)
C3 C4 1.352(10)
C3 C6 1.441(10)
N4 C15 1.302(9)
C4 C5 1.346(9)
C4 H4A 0.9300
C5 C16 1.473(8)
C7 C8 1.387(12)
C7 H7A 0.9700
C7 H7B 0.9700
C8 H8A 0.9600
C8 H8B 0.9600
C8 H8C 0.9600
C9 C10 1.354(9)
C9 C14 1.393(10)
C10 C11 1.398(10)
C10 H10B 0.9300
C11 C12 1.266(12)
C11 H11C 0.9300
C12 C13 1.362(13)
C12 H12B 0.9300
C13 C14 1.366(11)
C13 H13 0.9300
C14 H14B 0.9300
C15 C16 1.387(8)
C15 H15B 0.9300
C16 C17 1.341(9)
C17 C18 1.474(8)
C18 C23 1.362(9)
C18 C19 1.395(10)
C19 C20 1.341(10)
C19 H19B 0.9300
C20 C21 1.374(12)
C20 H20A 0.9300
C21 C22 1.360(13)
C21 H21B 0.9300
C22 C23 1.380(10)
C22 H22B 0.9300
C23 H23B 0.9300
C24 C29 1.380(10)
C24 C25 1.388(11)
C25 C26 1.363(11)
C25 H25B 0.9300
C26 C27 1.379(13)
C26 H26B 0.9300
C27 C28 1.358(12)
C27 H27B 0.9300
C28 C29 1.365(10)
C28 H28A 0.9300
C29 H29B 0.9300

loop_
_geom_torsion_atom_site_label_1
_geom_torsion_atom_site_label_2
_geom_torsion_atom_site_label_3
_geom_torsion_atom_site_label_4
_geom_torsion
C5A N1A N2A C3A -0.6(7)
C9A N1A N2A C3A 175.9(6)
N1A N2A C3A C4A 0.3(7)
N1A N2A C3A C6A -177.3(6)
C17A N3A N4A C15A 0.3(8)
C24A N3A N4A C15A -179.1(6)
N2A C3A C4A C5A 0.1(8)
C6A C3A C4A C5A 177.7(6)
N2A N1A C5A C4A 0.7(7)
C9A N1A C5A C4A -175.5(6)
N2A N1A C5A C16A 179.8(6)
C9A N1A C5A C16A 3.6(10)
C3A C4A C5A N1A -0.5(7)
C3A C4A C5A C16A -179.6(6)
C7A O2A C6A O1A 2.5(12)
C7B O2A C6A O1A 42.7(14)
C7A O2A C6A C3A 176.4(6)
C7B O2A C6A C3A -143.4(8)
N2A C3A C6A O1A 170.9(8)
C4A C3A C6A O1A -6.3(12)
N2A C3A C6A O2A -3.4(10)
C4A C3A C6A O2A 179.4(6)
C6A O2A C7B C8B -118.1(10)
C7A O2A C7B C8B -32.5(10)
C6A O2A C7A C8A 161.3(7)
C7B O2A C7A C8A 46.6(11)
N2A N1A C9A C14A -126.4(7)
C5A N1A C9A C14A 49.5(10)
N2A N1A C9A C10A 54.0(9)
C5A N1A C9A C10A -130.0(7)
C14A C9A C10A C11B 1.0(12)
N1A C9A C10A C11B -179.5(7)
C9A C10A C11B C12A 0.1(13)
C10A C11B C12A C13A -2.2(13)
C11B C12A C13A C14A 3.2(13)
C10A C9A C14A C13A 0.0(11)
N1A C9A C14A C13A -179.5(7)
C12A C13A C14A C9A -2.2(13)
N3A N4A C15A C16A 0.2(8)
N4A C15A C16A C17A -0.6(9)
N4A C15A C16A C5A -179.8(6)
N1A C5A C16A C15A -129.2(8)
C4A C5A C16A C15A 49.7(11)
N1A C5A C16A C17A 51.8(11)
C4A C5A C16A C17A -129.3(8)
N4A N3A C17A C16A -0.7(8)
C24A N3A C17A C16A 178.6(7)
N4A N3A C17A C18A 178.4(6)
C24A N3A C17A C18A -2.3(12)
C15A C16A C17A N3A 0.7(8)
C5A C16A C17A N3A 179.9(6)
C15A C16A C17A C18A -178.4(7)
C5A C16A C17A C18A 0.8(12)
N3A C17A C18A C19A -121.6(8)
C16A C17A C18A C19A 57.3(10)
N3A C17A C18A C23A 59.5(10)
C16A C17A C18A C23A -121.6(8)
C23A C18A C19A C20A 0.3(11)
C17A C18A C19A C20A -178.7(8)
C18A C19A C20A C21A 0.6(13)
C19A C20A C21A C22A -0.1(14)
C20A C21A C22A C23A -1.1(14)
C21A C22A C23A C18A 2.0(12)
C19A C18A C23A C22A -1.5(11)
C17A C18A C23A C22A 177.4(7)
N4A N3A C24A C29A 30.4(9)
C17A N3A C24A C29A -148.9(8)
N4A N3A C24A C25A -146.8(6)
C17A N3A C24A C25A 33.9(11)
C29A C24A C25A C26A 4.2(11)
N3A C24A C25A C26A -178.7(6)
C24A C25A C26A C27A -1.3(10)
C25A C26A C27A C28A -1.7(12)
C26A C27A C28A C29A 1.8(13)
C25A C24A C29A C28A -4.1(12)
N3A C24A C29A C28A 178.7(7)
C27A C28A C29A C24A 1.1(13)
C5 N1 N2 C3 -0.7(7)
C9 N1 N2 C3 176.2(6)
N1 N2 C3 C4 0.6(8)
N1 N2 C3 C6 -177.6(6)
C17 N3 N4 C15 -0.1(9)
C24 N3 N4 C15 -179.7(6)
N2 C3 C4 C5 -0.2(8)
C6 C3 C4 C5 177.9(6)
C3 C4 C5 N1 -0.2(7)
C3 C4 C5 C16 -178.7(6)
N2 N1 C5 C4 0.6(7)
C9 N1 C5 C4 -175.8(6)
N2 N1 C5 C16 179.2(6)
C9 N1 C5 C16 2.8(10)
C7 O2 C6 O1 -16.5(11)
C7 O2 C6 C3 171.5(6)
N2 C3 C6 O1 178.5(8)
C4 C3 C6 O1 0.5(12)
N2 C3 C6 O2 -9.8(9)
C4 C3 C6 O2 172.2(6)
C6 O2 C7 C8 166.3(8)
C5 N1 C9 C10 -131.1(7)
N2 N1 C9 C10 52.7(9)
C5 N1 C9 C14 51.3(10)
N2 N1 C9 C14 -124.9(7)
C14 C9 C10 C11 -2.0(11)
N1 C9 C10 C11 -179.5(7)
C9 C10 C11 C12 -0.8(14)
C10 C11 C12 C13 3.3(15)
C11 C12 C13 C14 -3.0(14)
C12 C13 C14 C9 0.2(13)
C10 C9 C14 C13 2.2(11)
N1 C9 C14 C13 179.8(7)
N3 N4 C15 C16 0.7(9)
N4 C15 C16 C17 -1.1(9)
N4 C15 C16 C5 -178.4(6)
C4 C5 C16 C17 -129.7(8)
N1 C5 C16 C17 52.0(10)
C4 C5 C16 C15 47.0(11)
N1 C5 C16 C15 -131.3(7)
C15 C16 C17 N3 0.9(8)
C5 C16 C17 N3 178.1(6)
C15 C16 C17 C18 -176.5(7)
C5 C16 C17 C18 0.6(12)
N4 N3 C17 C16 -0.5(8)
C24 N3 C17 C16 179.0(7)
N4 N3 C17 C18 177.1(7)
C24 N3 C17 C18 -3.5(12)
C16 C17 C18 C23 -119.7(9)
N3 C17 C18 C23 63.3(10)
C16 C17 C18 C19 55.8(10)
N3 C17 C18 C19 -121.3(8)
C23 C18 C19 C20 -1.6(11)
C17 C18 C19 C20 -177.2(7)
C18 C19 C20 C21 1.1(13)
C19 C20 C21 C22 0.3(14)
C20 C21 C22 C23 -1.1(13)
C19 C18 C23 C22 0.8(11)
C17 C18 C23 C22 176.2(7)
C21 C22 C23 C18 0.6(12)
C17 N3 C24 C29 32.6(12)
N4 N3 C24 C29 -147.9(7)
C17 N3 C24 C25 -146.7(8)
N4 N3 C24 C25 32.8(10)
C29 C24 C25 C26 0.8(12)
N3 C24 C25 C26 -179.9(7)
C24 C25 C26 C27 -1.6(13)
C25 C26 C27 C28 1.0(13)
C26 C27 C28 C29 0.4(12)
C27 C28 C29 C24 -1.2(10)
C25 C24 C29 C28 0.6(11)
N3 C24 C29 C28 -178.7(6)
